data_2227332
loop_
_publ_author_name
'Thenmozhi, M.'
'Philominal, A.'
'Dhanuskodi, S.'
'Ponnuswamy, M. N.'

_publ_section_title
;
 Dichloridobis(1-ethyl-2,6-dimethylpyridinium-4-olate-\k<i>O</i>)zinc(II)
;
_journal_coeditor_code CI5172
_journal_issue 11
_journal_name_full 'Acta Crystallographica Section E'
_journal_page_first m1448
_journal_paper_doi 10.1107/S160053681004119X
_journal_volume 66
_journal_year 2010
_chemical_formula_iupac '[Zn Cl2 (C9 H13 N O)2]'
_chemical_formula_moiety '[Zn Cl2 (C9 H13 N O)2]'
_chemical_formula_sum 'C18 H26 Cl2 N2 O2 Zn'
_chemical_formula_weight 438.68
_chemical_name_systematic
;
Dichloridobis(1-ethyl-2,6-dimethylpyridinium-4-olate-\k<i>O</i>)zinc(II)
;
_space_group_IT_number 15
_symmetry_cell_setting monoclinic
_symmetry_space_group_name_Hall '-C 2yc'
_symmetry_space_group_name_H-M 'C 1 2/c 1'
_atom_sites_solution_hydrogens geom
_atom_sites_solution_primary direct
_atom_sites_solution_secondary difmap
_audit_creation_method SHELXL-97
_cell_angle_alpha 90.00
_cell_angle_beta 94.281(4)
_cell_angle_gamma 90.00
_cell_formula_units_Z 8
_cell_length_a 30.365(2)
_cell_length_b 8.5366(6)
_cell_length_c 15.7982(12)
_cell_measurement_reflns_used 5069
_cell_measurement_temperature 293(2)
_cell_measurement_theta_max 28.33
_cell_measurement_theta_min 1.34
_cell_volume 4083.7(5)
_computing_cell_refinement 'SAINT (Bruker, 2008)'
_computing_data_collection 'APEX2 (Bruker, 2008)'
_computing_data_reduction 'SAINT (Bruker, 2008)'
_computing_molecular_graphics 'ORTEP-3 (Farrugia, 1997)'
_computing_publication_material 'SHELXL97 (Sheldrick, 2008) and PLATON (Spek, 2009)'
_computing_structure_refinement 'SHELXS97 (Sheldrick, 2008)'
_computing_structure_solution 'SHELXS97 (Sheldrick, 2008)'
_diffrn_ambient_temperature 293(2)
_diffrn_measured_fraction_theta_full 1.000
_diffrn_measured_fraction_theta_max 0.997
_diffrn_measurement_device_type 'Bruker SMART APEXII area-detector diffractometer'
_diffrn_measurement_method '\w and \f scans'
_diffrn_radiation_monochromator graphite
_diffrn_radiation_source 'fine-focus sealed tube'
_diffrn_radiation_type MoK\a
_diffrn_radiation_wavelength 0.71073
_diffrn_reflns_av_R_equivalents 0.0420
_diffrn_reflns_av_sigmaI/netI 0.0375
_diffrn_reflns_limit_h_max 40
_diffrn_reflns_limit_h_min -40
_diffrn_reflns_limit_k_max 10
_diffrn_reflns_limit_k_min -11
_diffrn_reflns_limit_l_max 20
_diffrn_reflns_limit_l_min -21
_diffrn_reflns_number 19140
_diffrn_reflns_theta_full 25.00
_diffrn_reflns_theta_max 28.33
_diffrn_reflns_theta_min 1.34
_diffrn_standards_number 0
_exptl_absorpt_coefficient_mu 1.478
_exptl_absorpt_correction_T_max 0.7274
_exptl_absorpt_correction_T_min 0.7089
_exptl_absorpt_correction_type multi-scan
_exptl_absorpt_process_details '(SADABS, Bruker, 2008)'
_exptl_crystal_colour Yellow
_exptl_crystal_density_diffrn 1.427
_exptl_crystal_density_method 'not measured'
_exptl_crystal_description Block
_exptl_crystal_F_000 1824
_exptl_crystal_size_max 0.25
_exptl_crystal_size_mid 0.25
_exptl_crystal_size_min 0.23
_refine_diff_density_max 0.611
_refine_diff_density_min -0.564
_refine_ls_extinction_coef 0.00082(11)
_refine_ls_extinction_expression Fc^*^=kFc[1+0.001xFc^2^\l^3^/sin(2\q)]^-1/4^
_refine_ls_extinction_method SHELXL97
_refine_ls_goodness_of_fit_ref 0.994
_refine_ls_hydrogen_treatment constr
_refine_ls_matrix_type full
_refine_ls_number_parameters 233
_refine_ls_number_reflns 5069
_refine_ls_number_restraints 0
_refine_ls_restrained_S_all 0.994
_refine_ls_R_factor_all 0.0389
_refine_ls_R_factor_gt 0.0307
_refine_ls_shift/su_max 0.001
_refine_ls_shift/su_mean <0.001
_refine_ls_structure_factor_coef Fsqd
_refine_ls_weighting_details 'calc w=1/[\s^2^(Fo^2^)+(0.0343P)^2^+3.3394P] where P=(Fo^2^+2Fc^2^)/3'
_refine_ls_weighting_scheme calc
_refine_ls_wR_factor_gt 0.0791
_refine_ls_wR_factor_ref 0.0840
_reflns_number_gt 4248
_reflns_number_total 5069
_reflns_threshold_expression I>2\s(I)
_cod_data_source_file ci5172.cif
_cod_data_source_block I
_cod_original_sg_symbol_H-M 'C 2/c'
_cod_database_code 2227332
_cod_database_fobs_code 2227332

loop_
_symmetry_equiv_pos_as_xyz
'x, y, z'
'-x, y, -z+1/2'
'x+1/2, y+1/2, z'
'-x+1/2, y+1/2, -z+1/2'
'-x, -y, -z'
'x, -y, z-1/2'
'-x+1/2, -y+1/2, -z'
'x+1/2, -y+1/2, z-1/2'

loop_
_atom_site_type_symbol
_atom_site_label
_atom_site_fract_x
_atom_site_fract_y
_atom_site_fract_z
_atom_site_U_iso_or_equiv
_atom_site_adp_type
_atom_site_calc_flag
_atom_site_refinement_flags
_atom_site_occupancy
_atom_site_disorder_assembly
_atom_site_disorder_group
C C2 -0.01906(5) 1.0155(2) 0.10794(11) 0.0359(4) Uani d . 1 . .
C C3 0.01997(6) 0.9693(2) 0.14837(11) 0.0374(4) Uani d . 1 . .
H H3 0.0255 0.8629 0.1558 0.045 Uiso calc R 1 . .
C C4 0.05235(5) 1.0787(2) 0.17944(11) 0.0364(4) Uani d . 1 . .
C C5 0.04059(5) 1.2375(2) 0.16743(12) 0.0383(4) Uani d . 1 . .
H H5 0.0603 1.3145 0.1880 0.046 Uiso calc R 1 . .
C C6 0.00144(6) 1.2821(2) 0.12668(11) 0.0377(4) Uani d . 1 . .
C C7 -0.07005(6) 1.2200(3) 0.04757(12) 0.0466(4) Uani d . 1 . .
H H7A -0.0797 1.1375 0.0082 0.056 Uiso calc R 1 . .
H H7B -0.0646 1.3131 0.0147 0.056 Uiso calc R 1 . .
C C8 -0.10658(6) 1.2540(3) 0.10526(14) 0.0568(5) Uani d . 1 . .
H H8A -0.1111 1.1639 0.1399 0.085 Uiso calc R 1 . .
H H8B -0.1334 1.2777 0.0715 0.085 Uiso calc R 1 . .
H H8C -0.0984 1.3419 0.1409 0.085 Uiso calc R 1 . .
C C9 -0.05273(7) 0.8962(3) 0.07675(14) 0.0507(5) Uani d . 1 . .
H H9A -0.0810 0.9241 0.0956 0.076 Uiso calc R 1 . .
H H9B -0.0442 0.7949 0.0988 0.076 Uiso calc R 1 . .
H H9C -0.0545 0.8931 0.0159 0.076 Uiso calc R 1 . .
C C10 -0.00998(7) 1.4522(2) 0.11818(15) 0.0554(5) Uani d . 1 . .
H H10A -0.0341 1.4755 0.1520 0.083 Uiso calc R 1 . .
H H10B -0.0183 1.4759 0.0598 0.083 Uiso calc R 1 . .
H H10C 0.0152 1.5142 0.1374 0.083 Uiso calc R 1 . .
C C12 0.26273(6) 0.9691(2) 0.45067(12) 0.0416(4) Uani d . 1 . .
C C13 0.21875(6) 0.9588(2) 0.42739(12) 0.0419(4) Uani d . 1 . .
H H13 0.1987 0.9930 0.4650 0.050 Uiso calc R 1 . .
C C14 0.20270(6) 0.8981(2) 0.34832(11) 0.0391(4) Uani d . 1 . .
C C15 0.23516(6) 0.8424(2) 0.29655(13) 0.0459(4) Uani d . 1 . .
H H15 0.2263 0.7964 0.2447 0.055 Uiso calc R 1 . .
C C16 0.27915(6) 0.8540(2) 0.32029(13) 0.0434(4) Uani d . 1 . .
C C17 0.34104(6) 0.9425(2) 0.41988(14) 0.0468(4) Uani d . 1 . .
H H17A 0.3451 1.0363 0.4542 0.056 Uiso calc R 1 . .
H H17B 0.3561 0.9581 0.3686 0.056 Uiso calc R 1 . .
C C18 0.36164(8) 0.8059(3) 0.46811(18) 0.0676(7) Uani d . 1 . .
H H18A 0.3477 0.7925 0.5202 0.101 Uiso calc R 1 . .
H H18B 0.3926 0.8254 0.4805 0.101 Uiso calc R 1 . .
H H18C 0.3578 0.7127 0.4344 0.101 Uiso calc R 1 . .
C C19 0.27833(7) 1.0377(3) 0.53495(15) 0.0652(7) Uani d . 1 . .
H H19A 0.2934 1.1346 0.5264 0.098 Uiso calc R 1 . .
H H19B 0.2981 0.9657 0.5649 0.098 Uiso calc R 1 . .
H H19C 0.2534 1.0567 0.5676 0.098 Uiso calc R 1 . .
C C20 0.31287(8) 0.7970(4) 0.26254(16) 0.0698(7) Uani d . 1 . .
H H20A 0.2981 0.7509 0.2127 0.105 Uiso calc R 1 . .
H H20B 0.3315 0.7201 0.2916 0.105 Uiso calc R 1 . .
H H20C 0.3306 0.8836 0.2463 0.105 Uiso calc R 1 . .
Cl Cl1 0.08868(2) 0.63005(6) 0.23807(5) 0.06526(17) Uani d . 1 . .
Cl Cl2 0.163428(18) 0.86170(7) 0.10513(3) 0.05362(14) Uani d . 1 . .
N N1 -0.02813(5) 1.17136(17) 0.09508(9) 0.0364(3) Uani d . 1 . .
N N11 0.29302(5) 0.92018(19) 0.39652(10) 0.0401(3) Uani d . 1 . .
O O1 0.08947(4) 1.04133(16) 0.21754(10) 0.0509(3) Uani d . 1 . .
O O2 0.16095(4) 0.89431(19) 0.32761(9) 0.0514(3) Uani d . 1 . .
Zn Zn1 0.126091(6) 0.85132(2) 0.221676(13) 0.03522(8) Uani d . 1 . .

loop_
_atom_site_aniso_label
_atom_site_aniso_U_11
_atom_site_aniso_U_22
_atom_site_aniso_U_33
_atom_site_aniso_U_12
_atom_site_aniso_U_13
_atom_site_aniso_U_23
C2 0.0331(8) 0.0397(9) 0.0349(9) -0.0027(7) 0.0028(6) -0.0047(7)
C3 0.0367(8) 0.0331(8) 0.0420(10) 0.0009(7) 0.0001(7) -0.0038(7)
C4 0.0311(8) 0.0414(9) 0.0365(9) 0.0019(7) 0.0006(6) -0.0082(7)
C5 0.0337(8) 0.0372(9) 0.0442(10) -0.0028(7) 0.0040(7) -0.0086(7)
C6 0.0366(8) 0.0377(9) 0.0395(9) 0.0019(7) 0.0082(7) -0.0019(7)
C7 0.0382(9) 0.0612(12) 0.0391(10) 0.0070(8) -0.0048(7) 0.0064(9)
C8 0.0358(10) 0.0771(15) 0.0569(13) 0.0145(10) -0.0002(9) 0.0079(11)
C9 0.0406(10) 0.0522(11) 0.0583(13) -0.0106(8) -0.0028(9) -0.0086(10)
C10 0.0540(12) 0.0411(11) 0.0712(15) 0.0064(9) 0.0054(10) 0.0025(10)
C12 0.0338(8) 0.0507(10) 0.0400(10) -0.0015(7) 0.0008(7) -0.0080(8)
C13 0.0310(8) 0.0549(11) 0.0399(10) 0.0011(7) 0.0034(7) -0.0087(8)
C14 0.0317(8) 0.0471(10) 0.0380(9) 0.0013(7) 0.0003(7) -0.0002(8)
C15 0.0391(9) 0.0613(12) 0.0366(10) 0.0061(8) -0.0023(7) -0.0105(8)
C16 0.0363(9) 0.0532(11) 0.0408(10) 0.0074(7) 0.0042(7) -0.0036(8)
C17 0.0316(8) 0.0511(11) 0.0574(12) -0.0015(8) 0.0010(8) 0.0057(9)
C18 0.0505(13) 0.0731(15) 0.0773(17) 0.0136(11) -0.0076(11) 0.0157(13)
C19 0.0414(11) 0.0977(19) 0.0556(13) -0.0049(11) -0.0026(9) -0.0305(13)
C20 0.0456(12) 0.106(2) 0.0580(14) 0.0179(12) 0.0083(10) -0.0213(14)
Cl1 0.0609(3) 0.0442(3) 0.0936(5) -0.0149(2) 0.0257(3) -0.0035(3)
Cl2 0.0553(3) 0.0670(3) 0.0395(3) -0.0098(2) 0.0095(2) 0.0006(2)
N1 0.0302(7) 0.0440(8) 0.0349(8) 0.0032(6) 0.0014(5) -0.0004(6)
N11 0.0280(7) 0.0478(9) 0.0439(8) 0.0019(6) -0.0009(6) -0.0009(7)
O1 0.0375(7) 0.0462(7) 0.0660(9) 0.0066(6) -0.0154(6) -0.0122(7)
O2 0.0296(6) 0.0840(10) 0.0399(7) 0.0028(6) -0.0032(5) -0.0090(7)
Zn1 0.02879(11) 0.03822(13) 0.03829(13) -0.00233(7) 0.00007(8) -0.00281(8)

loop_
_atom_type_symbol
_atom_type_description
_atom_type_scat_dispersion_real
_atom_type_scat_dispersion_imag
_atom_type_scat_source
C C 0.0033 0.0016 'International Tables Vol C Tables 4.2.6.8 and 6.1.1.4'
H H 0.0000 0.0000 'International Tables Vol C Tables 4.2.6.8 and 6.1.1.4'
Cl Cl 0.1484 0.1585 'International Tables Vol C Tables 4.2.6.8 and 6.1.1.4'
N N 0.0061 0.0033 'International Tables Vol C Tables 4.2.6.8 and 6.1.1.4'
O O 0.0106 0.0060 'International Tables Vol C Tables 4.2.6.8 and 6.1.1.4'
Zn Zn 0.2839 1.4301 'International Tables Vol C Tables 4.2.6.8 and 6.1.1.4'

loop_
_geom_angle_atom_site_label_1
_geom_angle_atom_site_label_2
_geom_angle_atom_site_label_3
_geom_angle_site_symmetry_1
_geom_angle_site_symmetry_3
_geom_angle
_geom_angle_publ_flag
C3 C2 N1 . . 120.57(15) ?
C3 C2 C9 . . 120.36(17) ?
N1 C2 C9 . . 119.07(16) ?
C2 C3 C4 . . 121.94(16) ?
C2 C3 H3 . . 119.0 ?
C4 C3 H3 . . 119.0 ?
O1 C4 C5 . . 120.54(16) ?
O1 C4 C3 . . 124.33(17) ?
C5 C4 C3 . . 115.12(15) ?
C6 C5 C4 . . 122.31(16) ?
C6 C5 H5 . . 118.8 ?
C4 C5 H5 . . 118.8 ?
C5 C6 N1 . . 120.23(16) ?
C5 C6 C10 . . 120.08(17) ?
N1 C6 C10 . . 119.67(16) ?
N1 C7 C8 . . 112.78(16) ?
N1 C7 H7A . . 109.0 ?
C8 C7 H7A . . 109.0 ?
N1 C7 H7B . . 109.0 ?
C8 C7 H7B . . 109.0 ?
H7A C7 H7B . . 107.8 ?
C7 C8 H8A . . 109.5 ?
C7 C8 H8B . . 109.5 ?
H8A C8 H8B . . 109.5 ?
C7 C8 H8C . . 109.5 ?
H8A C8 H8C . . 109.5 ?
H8B C8 H8C . . 109.5 ?
C2 C9 H9A . . 109.5 ?
C2 C9 H9B . . 109.5 ?
H9A C9 H9B . . 109.5 ?
C2 C9 H9C . . 109.5 ?
H9A C9 H9C . . 109.5 ?
H9B C9 H9C . . 109.5 ?
C6 C10 H10A . . 109.5 ?
C6 C10 H10B . . 109.5 ?
H10A C10 H10B . . 109.5 ?
C6 C10 H10C . . 109.5 ?
H10A C10 H10C . . 109.5 ?
H10B C10 H10C . . 109.5 ?
C13 C12 N11 . . 120.20(16) ?
C13 C12 C19 . . 120.27(17) ?
N11 C12 C19 . . 119.51(16) ?
C12 C13 C14 . . 122.15(17) ?
C12 C13 H13 . . 118.9 ?
C14 C13 H13 . . 118.9 ?
O2 C14 C13 . . 120.34(16) ?
O2 C14 C15 . . 124.24(17) ?
C13 C14 C15 . . 115.41(16) ?
C16 C15 C14 . . 121.93(18) ?
C16 C15 H15 . . 119.0 ?
C14 C15 H15 . . 119.0 ?
C15 C16 N11 . . 120.19(17) ?
C15 C16 C20 . . 120.50(19) ?
N11 C16 C20 . . 119.30(17) ?
N11 C17 C18 . . 112.90(17) ?
N11 C17 H17A . . 109.0 ?
C18 C17 H17A . . 109.0 ?
N11 C17 H17B . . 109.0 ?
C18 C17 H17B . . 109.0 ?
H17A C17 H17B . . 107.8 ?
C17 C18 H18A . . 109.5 ?
C17 C18 H18B . . 109.5 ?
H18A C18 H18B . . 109.5 ?
C17 C18 H18C . . 109.5 ?
H18A C18 H18C . . 109.5 ?
H18B C18 H18C . . 109.5 ?
C12 C19 H19A . . 109.5 ?
C12 C19 H19B . . 109.5 ?
H19A C19 H19B . . 109.5 ?
C12 C19 H19C . . 109.5 ?
H19A C19 H19C . . 109.5 ?
H19B C19 H19C . . 109.5 ?
C16 C20 H20A . . 109.5 ?
C16 C20 H20B . . 109.5 ?
H20A C20 H20B . . 109.5 ?
C16 C20 H20C . . 109.5 ?
H20A C20 H20C . . 109.5 ?
H20B C20 H20C . . 109.5 ?
C2 N1 C6 . . 119.74(14) ?
C2 N1 C7 . . 120.04(15) ?
C6 N1 C7 . . 120.21(15) ?
C12 N11 C16 . . 119.99(15) ?
C12 N11 C17 . . 119.84(15) ?
C16 N11 C17 . . 120.15(16) ?
C4 O1 Zn1 . . 134.31(12) ?
C14 O2 Zn1 . . 133.29(12) ?
O2 Zn1 O1 . . 98.22(6) ?
O2 Zn1 Cl1 . . 107.99(5) ?
O1 Zn1 Cl1 . . 114.29(5) ?
O2 Zn1 Cl2 . . 115.09(4) ?
O1 Zn1 Cl2 . . 105.10(5) ?
Cl1 Zn1 Cl2 . . 115.06(2) ?

loop_
_geom_bond_atom_site_label_1
_geom_bond_atom_site_label_2
_geom_bond_site_symmetry_2
_geom_bond_distance
_geom_bond_publ_flag
C2 C3 . 1.362(2) ?
C2 N1 . 1.371(2) ?
C2 C9 . 1.500(2) ?
C3 C4 . 1.416(2) ?
C3 H3 . 0.93 ?
C4 O1 . 1.278(2) ?
C4 C5 . 1.412(3) ?
C5 C6 . 1.363(2) ?
C5 H5 . 0.93 ?
C6 N1 . 1.372(2) ?
C6 C10 . 1.496(3) ?
C7 N1 . 1.488(2) ?
C7 C8 . 1.515(3) ?
C7 H7A . 0.97 ?
C7 H7B . 0.97 ?
C8 H8A . 0.96 ?
C8 H8B . 0.96 ?
C8 H8C . 0.96 ?
C9 H9A . 0.96 ?
C9 H9B . 0.96 ?
C9 H9C . 0.96 ?
C10 H10A . 0.96 ?
C10 H10B . 0.96 ?
C10 H10C . 0.96 ?
C12 C13 . 1.361(2) ?
C12 N11 . 1.367(2) ?
C12 C19 . 1.498(3) ?
C13 C14 . 1.406(3) ?
C13 H13 . 0.93 ?
C14 O2 . 1.286(2) ?
C14 C15 . 1.409(3) ?
C15 C16 . 1.364(3) ?
C15 H15 . 0.93 ?
C16 N11 . 1.368(2) ?
C16 C20 . 1.502(3) ?
C17 N11 . 1.490(2) ?
C17 C18 . 1.503(3) ?
C17 H17A . 0.97 ?
C17 H17B . 0.97 ?
C18 H18A . 0.96 ?
C18 H18B . 0.96 ?
C18 H18C . 0.96 ?
C19 H19A . 0.96 ?
C19 H19B . 0.96 ?
C19 H19C . 0.96 ?
C20 H20A . 0.96 ?
C20 H20B . 0.96 ?
C20 H20C . 0.96 ?
Cl1 Zn1 . 2.2292(5) y
Cl2 Zn1 . 2.2349(6) y
O1 Zn1 . 1.9649(13) y
O2 Zn1 . 1.9472(13) y

loop_
_geom_hbond_atom_site_label_D
_geom_hbond_atom_site_label_H
_geom_hbond_atom_site_label_A
_geom_hbond_site_symmetry_A
_geom_hbond_distance_DH
_geom_hbond_distance_HA
_geom_hbond_distance_DA
_geom_hbond_angle_DHA
C8 H8A O1 2 0.96 2.53 3.344(3) 143
C10 H10A Cl1 2_565 0.96 2.82 3.740(2) 162
C10 H10C Cl1 1_565 0.96 2.82 3.745(2) 162
C13 H13 Cl2 6_576 0.93 2.82 3.709(2) 161

loop_
_geom_torsion_atom_site_label_1
_geom_torsion_atom_site_label_2
_geom_torsion_atom_site_label_3
_geom_torsion_atom_site_label_4
_geom_torsion_site_symmetry_1
_geom_torsion_site_symmetry_2
_geom_torsion_site_symmetry_3
_geom_torsion_site_symmetry_4
_geom_torsion
_geom_torsion_publ_flag
N1 C2 C3 C4 . . . . 0.7(3) ?
C9 C2 C3 C4 . . . . -179.34(17) ?
C2 C3 C4 O1 . . . . -179.80(18) ?
C2 C3 C4 C5 . . . . 1.7(3) ?
O1 C4 C5 C6 . . . . 179.59(18) ?
C3 C4 C5 C6 . . . . -1.8(3) ?
C4 C5 C6 N1 . . . . -0.4(3) ?
C4 C5 C6 C10 . . . . 178.01(17) ?
N11 C12 C13 C14 . . . . 0.2(3) ?
C19 C12 C13 C14 . . . . 178.8(2) ?
C12 C13 C14 O2 . . . . -178.01(19) ?
C12 C13 C14 C15 . . . . 2.7(3) ?
O2 C14 C15 C16 . . . . 177.7(2) ?
C13 C14 C15 C16 . . . . -3.0(3) ?
C14 C15 C16 N11 . . . . 0.4(3) ?
C14 C15 C16 C20 . . . . -178.5(2) ?
C3 C2 N1 C6 . . . . -3.1(3) ?
C9 C2 N1 C6 . . . . 176.98(17) ?
C3 C2 N1 C7 . . . . 177.37(16) ?
C9 C2 N1 C7 . . . . -2.6(2) ?
C5 C6 N1 C2 . . . . 2.9(3) ?
C10 C6 N1 C2 . . . . -175.51(17) ?
C5 C6 N1 C7 . . . . -177.53(17) ?
C10 C6 N1 C7 . . . . 4.0(2) ?
C8 C7 N1 C2 . . . . 93.7(2) ?
C8 C7 N1 C6 . . . . -85.9(2) ?
C13 C12 N11 C16 . . . . -3.0(3) ?
C19 C12 N11 C16 . . . . 178.4(2) ?
C13 C12 N11 C17 . . . . 175.60(18) ?
C19 C12 N11 C17 . . . . -3.0(3) ?
C15 C16 N11 C12 . . . . 2.7(3) ?
C20 C16 N11 C12 . . . . -178.4(2) ?
C15 C16 N11 C17 . . . . -175.92(18) ?
C20 C16 N11 C17 . . . . 3.0(3) ?
C18 C17 N11 C12 . . . . 90.0(2) ?
C18 C17 N11 C16 . . . . -91.4(2) ?
C5 C4 O1 Zn1 . . . . -160.08(14) ?
C3 C4 O1 Zn1 . . . . 21.5(3) ?
C13 C14 O2 Zn1 . . . . 169.24(15) ?
C15 C14 O2 Zn1 . . . . -11.6(3) ?
C14 O2 Zn1 O1 . . . . -127.09(19) ?
C14 O2 Zn1 Cl1 . . . . 113.97(19) ?
C14 O2 Zn1 Cl2 . . . . -16.1(2) ?
C4 O1 Zn1 O2 . . . . -159.12(19) ?
C4 O1 Zn1 Cl1 . . . . -45.1(2) ?
C4 O1 Zn1 Cl2 . . . . 82.02(19) ?
